data_2201064
loop_
_publ_author_name
'Tang, Datong'
'Gilardi, Richard'
'Eaton, Philip E.'

_publ_section_title
;
 Bis(1-bromo-9-chlorohomocub-9-yl) ether
;
_journal_issue 6
_journal_name_full 'Acta Crystallographica Section E'
_journal_page_first o618
_journal_page_last o619
_journal_paper_doi 10.1107/S1600536802007717
_journal_volume 58
_journal_year 2002
_chemical_formula_iupac 'C18 H14 Br2 Cl2 O'
_chemical_formula_moiety 'C18 H14 Br2 Cl2 O'
_chemical_formula_sum 'C18 H14 Br2 Cl2 O'
_chemical_formula_weight 477.01
_chemical_name_common 'Bis(1-bromo-9-chlorohomocub-9-yl) ether'
_chemical_name_systematic
;1-bromo-9-(7-bromo-8-chloropentacyclo[4.3.0.0^2,5^.0^3,9^.0^4,7^]non-8-yloxy)-
9-chloropentacyclo[4.3.0.0^2,5^.0^3,8^.0^4,7^]nonane
;
_space_group_IT_number 61
_symmetry_cell_setting orthorhombic
_symmetry_space_group_name_Hall '-P 2ac 2ab'
_symmetry_space_group_name_H-M 'P b c a'
_atom_sites_solution_hydrogens difmap
_atom_sites_solution_primary direct
_atom_sites_solution_secondary direct
_cell_angle_alpha 90.00
_cell_angle_beta 90.00
_cell_angle_gamma 90.00
_cell_formula_units_Z 8
_cell_length_a 13.763(4)
_cell_length_b 11.909(4)
_cell_length_c 20.357(6)
_cell_measurement_reflns_used 5103
_cell_measurement_temperature 93(2)
_cell_measurement_theta_max 28.249
_cell_measurement_theta_min 2.489
_cell_volume 3336.6(18)
_computing_cell_refinement 'SAINT (Bruker, 2001)'
_computing_data_collection 'SMART (Bruker, 2001)'
_computing_data_reduction SAINT
_computing_molecular_graphics SHELXTL
_computing_publication_material SHELXTL
_computing_structure_refinement 'SHELXTL (Sheldrick, 1997)'
_computing_structure_solution 'SHELXS97 (Sheldrick, 1990)'
_diffrn_ambient_temperature 93(2)
_diffrn_measured_fraction_theta_full 0.985
_diffrn_measured_fraction_theta_max 0.985
_diffrn_measurement_device_type 'Bruker CCD area detector'
_diffrn_measurement_method '\f and \w'
_diffrn_radiation_monochromator graphite
_diffrn_radiation_source 'fine-focus sealed tube'
_diffrn_radiation_type MoK\a
_diffrn_radiation_wavelength 0.71073
_diffrn_reflns_av_R_equivalents 0.0424
_diffrn_reflns_av_sigmaI/netI 0.0466
_diffrn_reflns_limit_h_max 18
_diffrn_reflns_limit_h_min -17
_diffrn_reflns_limit_k_max 15
_diffrn_reflns_limit_k_min -15
_diffrn_reflns_limit_l_max 24
_diffrn_reflns_limit_l_min -26
_diffrn_reflns_number 20768
_diffrn_reflns_theta_full 28.26
_diffrn_reflns_theta_max 28.26
_diffrn_reflns_theta_min 2.00
_diffrn_standards_number 0
_exptl_absorpt_coefficient_mu 5.180
_exptl_absorpt_correction_T_max 0.389
_exptl_absorpt_correction_T_min 0.255
_exptl_absorpt_correction_type integration
_exptl_absorpt_process_details '(Wuensch & Prewitt, 1965)'
_exptl_crystal_colour colorless
_exptl_crystal_density_diffrn 1.899
_exptl_crystal_density_meas ?
_exptl_crystal_density_method 'not measured'
_exptl_crystal_description 'irregular chunk'
_exptl_crystal_F_000 1872
_exptl_crystal_size_max .31
_exptl_crystal_size_mid .26
_exptl_crystal_size_min .22
_refine_diff_density_max 0.482
_refine_diff_density_min -0.639
_refine_ls_extinction_coef 0.00370(10)
_refine_ls_extinction_expression Fc^*^=kFc[1+0.001xFc^2^\l^3^/sin(2\q)]^-1/4^
_refine_ls_extinction_method SHELXL97
_refine_ls_goodness_of_fit_ref 0.861
_refine_ls_hydrogen_treatment constr
_refine_ls_matrix_type full
_refine_ls_number_parameters 209
_refine_ls_number_reflns 4074
_refine_ls_number_restraints 0
_refine_ls_restrained_S_all 0.861
_refine_ls_R_factor_all 0.0360
_refine_ls_R_factor_gt 0.0224
_refine_ls_shift/su_max 0.001
_refine_ls_shift/su_mean 0.000
_refine_ls_structure_factor_coef Fsqd
_refine_ls_weighting_details 'calc w = 1/[\s^2^(Fo^2^)+(0.0202P)^2^] where P = (Fo^2^+2Fc^2^)/3'
_refine_ls_weighting_scheme calc
_refine_ls_wR_factor_gt 0.0436
_refine_ls_wR_factor_ref 0.0448
_reflns_number_gt 2956
_reflns_number_total 4074
_reflns_threshold_expression I>2\s(I)
_cod_data_source_file cf6171.cif
_cod_data_source_block 3
_cod_depositor_comments
;
The following automatic conversions were performed:
'_symmetry_cell_setting' value 'Orthorhombic' changed to 'orthorhombic'
according to '/home/saulius/struct/CIF-dictionaries/cif_core.dic'
dictionary named 'cif_core.dic' version 2.4.1 from 2010-06-29.

Automatic conversion script
Id: cif_fix_enum 1527 2010-12-29 10:47:43Z saulius 

The following automatic conversions were performed:

'_chemical_melting_point' value 'not measured' was changed to '?' -
the value is undefined or not given.

'_symmetry_cell_setting' value
'Orthorhombic' changed to 'orthorhombic' according to
/home/saulius/struct/CIF-dictionaries/cif_core.dic dictionary named
'cif_core.dic' version 2.4.1 from 2010-06-29.

Automatic conversion script
Id: cif_fix_values 1715 2011-07-08 13:25:40Z adriana 

The following automatic conversions were performed:

'_exptl_crystal_density_meas' value 'not measured' was changed to '?'
- the value is perceived as not measured.

Automatic conversion script
Id: cif_fix_values 3008 2015-01-20 13:52:24Z robertas 
;
_cod_original_cell_volume 3336(3)
_cod_database_code 2201064
_cod_database_fobs_code 2201064

loop_
_symmetry_equiv_pos_as_xyz
'x, y, z'
'-x+1/2, -y, z+1/2'
'-x, y+1/2, -z+1/2'
'x+1/2, -y+1/2, -z'
'-x, -y, -z'
'x-1/2, y, -z-1/2'
'x, -y-1/2, z-1/2'
'-x-1/2, y-1/2, z'

loop_
_atom_site_label
_atom_site_fract_x
_atom_site_fract_y
_atom_site_fract_z
_atom_site_U_iso_or_equiv
_atom_site_adp_type
_atom_site_calc_flag
_atom_site_refinement_flags
_atom_site_occupancy
_atom_site_disorder_assembly
_atom_site_disorder_group
_atom_site_type_symbol
Br1A -0.154700(16) 0.40838(2) 0.161237(11) 0.03003(7) Uani d . 1 . . Br
C1A -0.03942(14) 0.41530(17) 0.21499(9) 0.0145(4) Uani d . 1 . . C
C2A -0.02408(15) 0.31924(18) 0.26545(9) 0.0188(5) Uani d . 1 . . C
H15A -0.0574 0.2450 0.2610 0.023 Uiso calc R 1 . . H
C3A 0.08719(15) 0.32852(17) 0.28158(9) 0.0177(5) Uani d . 1 . . C
H17A 0.1283 0.2603 0.2886 0.021 Uiso calc R 1 . . H
C4A 0.06295(15) 0.41132(17) 0.33921(10) 0.0204(5) Uani d . 1 . . C
H10A 0.0925 0.4094 0.3841 0.025 Uiso calc R 1 . . H
C5A -0.04730(16) 0.40174(17) 0.32350(9) 0.0203(5) Uani d . 1 . . C
H9A -0.1005 0.3924 0.3565 0.024 Uiso calc R 1 . . H
C6A -0.03804(15) 0.50009(18) 0.27276(9) 0.0175(5) Uani d . 1 . . C
H19A -0.0819 0.5670 0.2740 0.021 Uiso calc R 1 . . H
C7A 0.07361(15) 0.50904(17) 0.28855(9) 0.0169(5) Uani d . 1 . . C
H4A 0.1042 0.5822 0.3010 0.020 Uiso calc R 1 . . H
C8A 0.12233(15) 0.42873(16) 0.23761(9) 0.0150(4) Uani d . 1 . . C
H6A 0.1938 0.4369 0.2300 0.018 Uiso calc R 1 . . H
C9A 0.05601(15) 0.42924(16) 0.17775(9) 0.0131(4) Uani d . 1 . . C
Cl9A 0.05822(4) 0.56624(4) 0.13837(2) 0.02018(12) Uani d . 1 . . Cl
O1 0.06362(9) 0.34204(11) 0.13133(6) 0.0132(3) Uani d . 1 . . O
Br1B 0.055013(16) 0.112951(17) 0.048532(10) 0.02090(6) Uani d . 1 . . Br
C1B 0.13379(14) 0.24601(16) 0.03996(9) 0.0139(4) Uani d . 1 . . C
C2B 0.23199(15) 0.23324(17) 0.00388(9) 0.0166(5) Uani d . 1 . . C
H16A 0.2656 0.1591 0.0000 0.020 Uiso calc R 1 . . H
C3B 0.28769(15) 0.34290(17) 0.02507(10) 0.0173(5) Uani d . 1 . . C
H14A 0.3589 0.3418 0.0349 0.021 Uiso calc R 1 . . H
C4B 0.24654(16) 0.40533(18) -0.03647(10) 0.0193(5) Uani d . 1 . . C
H20A 0.2844 0.4559 -0.0662 0.023 Uiso calc R 1 . . H
C5B 0.19094(15) 0.29705(17) -0.05800(10) 0.0184(5) Uani d . 1 . . C
H7A 0.1869 0.2665 -0.1037 0.022 Uiso calc R 1 . . H
C6B 0.10269(15) 0.33171(17) -0.01356(9) 0.0159(5) Uani d . 1 . . C
H13A 0.0348 0.3342 -0.0310 0.019 Uiso calc R 1 . . H
C7B 0.15839(15) 0.44133(17) 0.00728(9) 0.0167(4) Uani d . 1 . . C
H5A 0.1280 0.5173 0.0031 0.020 Uiso calc R 1 . . H
C8B 0.21401(14) 0.40512(17) 0.07100(9) 0.0147(4) Uani d . 1 . . C
H8A 0.2399 0.4658 0.1001 0.018 Uiso calc R 1 . . H
C9B 0.15310(14) 0.31343(16) 0.10266(9) 0.0130(4) Uani d . 1 . . C
Cl9B 0.22657(4) 0.22900(4) 0.15852(2) 0.01782(11) Uani d . 1 . . Cl

loop_
_atom_site_aniso_label
_atom_site_aniso_U_11
_atom_site_aniso_U_22
_atom_site_aniso_U_33
_atom_site_aniso_U_12
_atom_site_aniso_U_13
_atom_site_aniso_U_23
Br1A 0.01368(11) 0.05486(18) 0.02156(12) 0.00160(11) -0.00178(10) -0.00620(11)
C1A 0.0108(10) 0.0201(12) 0.0127(9) -0.0005(8) -0.0025(8) -0.0002(8)
C2A 0.0255(13) 0.0162(12) 0.0147(10) -0.0039(9) 0.0027(9) -0.0005(9)
C3A 0.0265(13) 0.0132(11) 0.0133(10) 0.0045(9) -0.0034(9) 0.0004(8)
C4A 0.0279(12) 0.0198(12) 0.0136(9) 0.0047(10) -0.0027(10) -0.0015(9)
C5A 0.0262(12) 0.0208(12) 0.0138(10) -0.0019(10) 0.0047(9) -0.0017(9)
C6A 0.0211(13) 0.0167(12) 0.0148(10) 0.0036(9) 0.0005(9) -0.0010(8)
C7A 0.0231(13) 0.0129(11) 0.0146(10) 0.0000(9) -0.0026(9) -0.0024(8)
C8A 0.0148(10) 0.0153(11) 0.0148(10) -0.0009(8) -0.0035(8) -0.0009(8)
C9A 0.0160(10) 0.0106(10) 0.0126(9) 0.0011(8) 0.0003(8) 0.0028(8)
Cl9A 0.0296(3) 0.0132(3) 0.0177(2) 0.0036(2) 0.0030(2) 0.0033(2)
O1 0.0118(7) 0.0151(7) 0.0127(7) -0.0001(6) 0.0009(6) -0.0022(5)
Br1B 0.02475(12) 0.01482(11) 0.02315(11) -0.00566(9) -0.00094(10) -0.00121(9)
C1B 0.0153(11) 0.0108(10) 0.0157(10) -0.0020(8) -0.0013(8) 0.0003(8)
C2B 0.0188(11) 0.0161(11) 0.0150(10) 0.0029(9) 0.0022(9) -0.0024(9)
C3B 0.0144(11) 0.0197(12) 0.0178(11) -0.0008(9) 0.0017(9) -0.0006(9)
C4B 0.0226(12) 0.0199(12) 0.0155(10) -0.0032(9) 0.0032(9) 0.0015(9)
C5B 0.0230(12) 0.0186(12) 0.0136(10) 0.0008(9) 0.0015(9) -0.0014(9)
C6B 0.0183(11) 0.0161(12) 0.0133(10) 0.0004(9) -0.0042(9) -0.0005(9)
C7B 0.0222(12) 0.0117(11) 0.0163(10) 0.0010(9) 0.0020(9) 0.0020(8)
C8B 0.0162(11) 0.0139(11) 0.0141(10) -0.0027(9) -0.0004(8) 0.0000(8)
C9B 0.0128(10) 0.0139(11) 0.0123(10) 0.0025(8) -0.0025(8) 0.0014(8)
Cl9B 0.0182(3) 0.0190(3) 0.0162(2) 0.0047(2) -0.0026(2) 0.0022(2)

loop_
_atom_type_symbol
_atom_type_description
_atom_type_scat_dispersion_real
_atom_type_scat_dispersion_imag
_atom_type_scat_source
C C 0.0033 0.0016 'International Tables Vol C Tables 4.2.6.8 and 6.1.1.4'
H H 0.0000 0.0000 'International Tables Vol C Tables 4.2.6.8 and 6.1.1.4'
O O 0.0106 0.0060 'International Tables Vol C Tables 4.2.6.8 and 6.1.1.4'
Cl Cl 0.1484 0.1585 'International Tables Vol C Tables 4.2.6.8 and 6.1.1.4'
Br Br -0.2901 2.4595 'International Tables Vol C Tables 4.2.6.8 and 6.1.1.4'

loop_
_geom_angle_atom_site_label_1
_geom_angle_atom_site_label_2
_geom_angle_atom_site_label_3
_geom_angle
C9A C1A C6A 107.19(16)
C9A C1A C2A 106.98(16)
C6A C1A C2A 88.64(15)
C9A C1A Br1A 115.52(13)
C6A C1A Br1A 117.92(14)
C2A C1A Br1A 117.12(14)
C1A C2A C5A 90.53(15)
C1A C2A C3A 102.66(16)
C5A C2A C3A 89.84(15)
C1A C2A H15A 121.9
C5A C2A H15A 121.9
C3A C2A H15A 121.9
C8A C3A C4A 90.81(15)
C8A C3A C2A 103.59(16)
C4A C3A C2A 89.61(15)
C8A C3A H17A 121.6
C4A C3A H17A 121.6
C2A C3A H17A 121.6
C5A C4A C7A 90.60(15)
C5A C4A C3A 90.43(15)
C7A C4A C3A 87.40(15)
C5A C4A H10A 125.6
C7A C4A H10A 125.6
C3A C4A H10A 125.6
C4A C5A C6A 90.08(16)
C4A C5A C2A 90.11(15)
C6A C5A C2A 87.42(15)
C4A C5A H9A 125.8
C6A C5A H9A 125.8
C2A C5A H9A 125.8
C1A C6A C5A 90.70(15)
C1A C6A C7A 102.18(16)
C5A C6A C7A 89.73(15)
C1A C6A H19A 122.0
C5A C6A H19A 122.0
C7A C6A H19A 122.0
C4A C7A C8A 91.28(15)
C4A C7A C6A 89.59(15)
C8A C7A C6A 104.01(16)
C4A C7A H4A 121.4
C8A C7A H4A 121.4
C6A C7A H4A 121.4
C9A C8A C7A 105.76(16)
C9A C8A C3A 105.97(16)
C7A C8A C3A 87.40(15)
C9A C8A H6A 117.7
C7A C8A H6A 117.7
C3A C8A H6A 117.7
O1 C9A C8A 119.32(16)
O1 C9A C1A 108.50(16)
C8A C9A C1A 96.77(15)
O1 C9A Cl9A 111.39(13)
C8A C9A Cl9A 110.28(14)
C1A C9A Cl9A 109.34(13)
C9B O1 C9A 121.53(15)
C9B C1B C2B 107.22(15)
C9B C1B C6B 106.74(15)
C2B C1B C6B 88.41(15)
C9B C1B Br1B 116.95(13)
C2B C1B Br1B 116.99(14)
C6B C1B Br1B 116.66(13)
C1B C2B C3B 102.35(16)
C1B C2B C5B 91.08(15)
C3B C2B C5B 89.63(15)
C1B C2B H16A 121.9
C3B C2B H16A 121.9
C5B C2B H16A 121.9
C4B C3B C8B 91.08(15)
C4B C3B C2B 89.92(15)
C8B C3B C2B 103.94(16)
C4B C3B H14A 121.4
C8B C3B H14A 121.4
C2B C3B H14A 121.4
C5B C4B C3B 90.56(15)
C5B C4B C7B 90.35(15)
C3B C4B C7B 87.42(15)
C5B C4B H20A 125.6
C3B C4B H20A 125.6
C7B C4B H20A 125.6
C4B C5B C6B 90.01(15)
C4B C5B C2B 89.89(15)
C6B C5B C2B 86.76(14)
C4B C5B H7A 126.0
C6B C5B H7A 126.0
C2B C5B H7A 126.0
C1B C6B C5B 91.05(15)
C1B C6B C7B 102.83(15)
C5B C6B C7B 89.81(15)
C1B C6B H13A 121.8
C5B C6B H13A 121.8
C7B C6B H13A 121.8
C4B C7B C8B 90.98(15)
C4B C7B C6B 89.83(15)
C8B C7B C6B 103.48(15)
C4B C7B H5A 121.6
C8B C7B H5A 121.6
C6B C7B H5A 121.6
C9B C8B C3B 105.68(16)
C9B C8B C7B 106.22(16)
C3B C8B C7B 87.26(15)
C9B C8B H8A 117.7
C3B C8B H8A 117.7
C7B C8B H8A 117.7
O1 C9B C8B 119.04(16)
O1 C9B C1B 108.75(15)
C8B C9B C1B 96.84(15)
O1 C9B Cl9B 111.13(13)
C8B C9B Cl9B 110.78(14)
C1B C9B Cl9B 109.08(13)

loop_
_geom_bond_atom_site_label_1
_geom_bond_atom_site_label_2
_geom_bond_site_symmetry_2
_geom_bond_distance
_geom_bond_publ_flag
Br1A C1A . 1.9291(19) ?
C1A C9A . 1.525(3) ?
C1A C6A . 1.550(3) ?
C1A C2A . 1.552(3) ?
C2A C5A . 1.570(3) ?
C2A C3A . 1.570(3) ?
C2A H15A . 1.000 ?
C3A C8A . 1.568(3) ?
C3A C4A . 1.568(3) ?
C3A H17A . 1.000 ?
C4A C5A . 1.555(3) ?
C4A C7A . 1.562(3) ?
C4A H10A . 1.000 ?
C5A C6A . 1.567(3) ?
C5A H9A . 1.000 ?
C6A C7A . 1.573(3) ?
C6A H19A . 1.000 ?
C7A C8A . 1.562(3) ?
C7A H4A . 1.000 ?
C8A C9A . 1.522(3) ?
C8A H6A . 1.000 ?
C9A O1 . 1.408(2) ?
C9A Cl9A . 1.818(2) ?
O1 C9B . 1.405(2) ?
Br1B C1B . 1.928(2) ?
C1B C9B . 1.531(3) ?
C1B C2B . 1.546(3) ?
C1B C6B . 1.553(3) ?
C2B C3B . 1.574(3) ?
C2B C5B . 1.576(3) ?
C2B H16A . 1.000 ?
C3B C4B . 1.563(3) ?
C3B C8B . 1.566(3) ?
C3B H14A . 1.000 ?
C4B C5B . 1.562(3) ?
C4B C7B . 1.565(3) ?
C4B H20A . 1.000 ?
C5B C6B . 1.570(3) ?
C5B H7A . 1.000 ?
C6B C7B . 1.572(3) ?
C6B H13A . 1.000 ?
C7B C8B . 1.567(3) ?
C7B H5A . 1.000 ?
C8B C9B . 1.520(3) ?
C8B H8A . 1.000 ?
C9B Cl9B . 1.8240(19) ?
